data_8101269
loop_
_publ_author_name
'Paix\~ao, J. A.'
'Matos Beja, A.'
'Ramos Silva, M.'
'Alte da Veiga, L.'

_publ_section_title
;
Crystal structure of diphenylguanidinium dihydrogenphosphite--phosphoric 
acid--water (2/1/1), 2[(C~13~N~3~H~14~)(H~2~PO~3~)] &#x00B7; H~3~PO~3~ &#x00B7; 
H~2~O
;
_journal_issue 3
_journal_name_full 'Zeitschrift f\"ur Kristallographie - New Crystal Structures'
_journal_page_first 352
_journal_page_last 356
_journal_volume 215
_journal_year 2000
_chemical_formula_moiety '2(C13 N3 H14 1+), 2(H2 P O3 1-),H3 P O3, H2 O'
_chemical_formula_sum 'C26 H37 N6 O10 P3'
_chemical_formula_weight 686.83
_space_group_IT_number 2
_symmetry_cell_setting triclinic
_symmetry_space_group_name_Hall '-P 1'
_symmetry_space_group_name_H-M 'P -1'
_cell_angle_alpha 76.40(3)
_cell_angle_beta 73.33(3)
_cell_angle_gamma 64.50(4)
_cell_formula_units_Z 2
_cell_length_a 10.961(3)
_cell_length_b 12.204(4)
_cell_length_c 14.128(4)
_cell_measurement_temperature 293(2)
_cell_volume 1620.4(8)
_diffrn_ambient_temperature 293(2)
_exptl_crystal_density_diffrn 1.408
_cod_database_code 8101269

loop_
_symmetry_equiv_pos_as_xyz
'x, y, z'
'-x, -y, -z'

loop_
_atom_site_label
_atom_site_type_symbol
_atom_site_fract_x
_atom_site_fract_y
_atom_site_fract_z
_atom_site_U_iso_or_equiv
_atom_site_adp_type
_atom_site_occupancy
_atom_site_symmetry_multiplicity
_atom_site_calc_flag
_atom_site_refinement_flags
_atom_site_disorder_assembly
_atom_site_disorder_group
P1 P 0.19859(11) 0.79185(10) 0.59941(9) 0.0415(3) Uani 1 2 d . . .
H29 H 0.253(4) 0.774(4) 0.505(3) 0.062 Uiso 1 2 d . . .
P2 P -0.29600(10) 1.46220(10) 0.92096(8) 0.0371(3) Uani 1 2 d . . .
H30 H -0.306(3) 1.570(3) 0.868(2) 0.029(9) Uiso 1 2 d . . .
P3 P 0.53109(15) 0.84892(14) 0.62069(12) 0.0722(4) Uani 1 2 d . . .
H31 O 0.6254(12) 0.8710(11) 0.5403(9) 0.108 Uiso 0.379(8) 2 d P . .
O1 O 0.1780(3) 0.9221(3) 0.6041(3) 0.0546(9) Uani 1 2 d D . .
H1 H 0.230(5) 0.935(5) 0.587(4) 0.082 Uiso 1 2 d D . .
O2 O 0.3068(3) 0.6989(2) 0.6578(2) 0.0543(8) Uani 1 2 d . . .
O3 O 0.0669(3) 0.7722(3) 0.6334(2) 0.0546(8) Uani 1 2 d . . .
O4 O -0.1499(2) 1.3736(2) 0.9026(2) 0.0436(7) Uani 1 2 d . . .
O5 O -0.3449(3) 1.4932(3) 1.0290(2) 0.0488(8) Uani 1 2 d . . .
H5 H -0.427(5) 1.519(4) 1.054(3) 0.066(16) Uiso 1 2 d . . .
O6 O -0.3958(3) 1.4203(3) 0.8989(2) 0.0568(8) Uani 1 2 d . . .
O7 O 0.3990(4) 0.9546(3) 0.6042(3) 0.0889(12) Uani 1 2 d . . .
H7 H 0.3341 0.9466 0.6477 0.133 Uiso 1 2 calc R . .
O8 O 0.6169(5) 0.8740(5) 0.6734(4) 0.071(2) Uani 0.654(9) 2 d P . .
H8 H 0.6679 0.9040 0.6324 0.107 Uiso 0.654(9) 2 calc PR . .
O9 O 0.5172(3) 0.7302(3) 0.6577(3) 0.0840(12) Uani 1 2 d . . .
N1 N 0.2132(4) 1.5335(3) 0.8152(3) 0.0412(9) Uani 1 2 d . . .
H1A H 0.239(4) 1.506(4) 0.866(3) 0.049 Uiso 1 2 d . . .
H1B H 0.236(4) 1.585(4) 0.770(3) 0.049 Uiso 1 2 d . . .
N2 N 0.1020(3) 1.3986(3) 0.8676(2) 0.0363(8) Uani 1 2 d . . .
H2 H 0.029(4) 1.388(3) 0.877(3) 0.044 Uiso 1 2 d . . .
N3 N 0.0699(3) 1.5362(3) 0.7238(3) 0.0439(9) Uani 1 2 d . . .
H3 H 0.074(4) 1.610(4) 0.694(3) 0.053 Uiso 1 2 d . . .
N4 N -0.0809(3) 1.1451(3) 0.8400(3) 0.0443(9) Uani 1 2 d . . .
H4 H -0.112(4) 1.220(4) 0.868(3) 0.053 Uiso 1 2 d . . .
N5 N -0.2846(3) 1.2272(3) 0.7891(3) 0.0449(9) Uani 1 2 d . . .
H5 H -0.315(4) 1.286(4) 0.827(3) 0.054 Uiso 1 2 d . . .
N6 N -0.1060(4) 1.0624(3) 0.7195(3) 0.0475(10) Uani 1 2 d . . .
H6A H -0.151(4) 1.063(4) 0.682(3) 0.057 Uiso 1 2 d . . .
H6B H -0.023(5) 1.016(4) 0.712(3) 0.057 Uiso 1 2 d . . .
C1 C 0.1302(4) 1.4876(3) 0.8025(3) 0.0352(9) Uani 1 2 d . . .
C2 C 0.1782(4) 1.3238(3) 0.9415(3) 0.0319(9) Uani 1 2 d . . .
C3 C 0.3194(4) 1.2686(4) 0.9167(3) 0.0455(11) Uani 1 2 d . . .
H3 H 0.366(4) 1.282(4) 0.851(3) 0.055 Uiso 1 2 d . . .
C4 C 0.3915(5) 1.1931(4) 0.9887(4) 0.0598(13) Uani 1 2 d . . .
H4 H 0.488(5) 1.159(4) 0.969(3) 0.072 Uiso 1 2 d . . .
C5 C 0.3252(6) 1.1730(5) 1.0842(4) 0.0652(14) Uani 1 2 d . . .
H5 H 0.379(5) 1.109(4) 1.128(3) 0.078 Uiso 1 2 d . . .
C6 C 0.1829(6) 1.2259(5) 1.1087(4) 0.0634(14) Uani 1 2 d . . .
H6 H 0.126(5) 1.228(4) 1.172(4) 0.076 Uiso 1 2 d . . .
C7 C 0.1082(4) 1.3023(4) 1.0374(3) 0.0448(11) Uani 1 2 d . . .
H7 H 0.014(4) 1.348(4) 1.049(3) 0.054 Uiso 1 2 d . . .
C8 C 0.0158(4) 1.4763(4) 0.6804(3) 0.0395(10) Uani 1 2 d . . .
C9 C 0.0875(5) 1.3573(4) 0.6646(3) 0.0502(12) Uani 1 2 d . . .
H9 H 0.177(4) 1.311(4) 0.684(3) 0.060 Uiso 1 2 d . . .
C10 C 0.0355(6) 1.3041(5) 0.6186(4) 0.0643(14) Uani 1 2 d . . .
H10 H 0.089(5) 1.224(5) 0.608(4) 0.077 Uiso 1 2 d . . .
C11 C -0.0872(6) 1.3735(6) 0.5872(4) 0.0732(16) Uani 1 2 d . . .
H11 H -0.108(5) 1.334(5) 0.563(4) 0.088 Uiso 1 2 d . . .
C12 C -0.1571(6) 1.4907(6) 0.6033(4) 0.0665(15) Uani 1 2 d . . .
H12 H -0.241(5) 1.541(4) 0.588(4) 0.080 Uiso 1 2 d . . .
C13 C -0.1072(5) 1.5453(4) 0.6511(3) 0.0513(12) Uani 1 2 d . . .
H13 H -0.154(4) 1.625(4) 0.657(3) 0.062 Uiso 1 2 d . . .
C14 C -0.1579(4) 1.1435(4) 0.7825(3) 0.0396(10) Uani 1 2 d . . .
C15 C 0.0468(4) 1.0501(4) 0.8559(3) 0.0395(10) Uani 1 2 d . . .
C16 C 0.1526(5) 1.0817(4) 0.8576(4) 0.0627(14) Uani 1 2 d . . .
H16 H 0.132(5) 1.168(4) 0.842(3) 0.075 Uiso 1 2 d . . .
C17 C 0.2757(6) 0.9897(6) 0.8782(6) 0.0843(19) Uani 1 2 d . . .
H17 H 0.333(6) 1.014(6) 0.870(5) 0.101 Uiso 1 2 d . . .
C18 C 0.2945(6) 0.8712(5) 0.8949(4) 0.0709(16) Uani 1 2 d . . .
H18 H 0.379(5) 0.804(5) 0.908(4) 0.085 Uiso 1 2 d . . .
C19 C 0.1909(6) 0.8403(4) 0.8928(4) 0.0669(15) Uani 1 2 d . . .
H19 H 0.193(5) 0.769(5) 0.908(4) 0.080 Uiso 1 2 d . . .
C20 C 0.0657(5) 0.9292(4) 0.8763(4) 0.0563(13) Uani 1 2 d . . .
H20 H -0.009(5) 0.918(4) 0.880(3) 0.068 Uiso 1 2 d . . .
C21 C -0.3757(4) 1.2541(4) 0.7236(3) 0.0371(9) Uani 1 2 d . . .
C22 C -0.4091(4) 1.1641(4) 0.7068(3) 0.0422(10) Uani 1 2 d . . .
H22 H -0.376(4) 1.081(4) 0.746(3) 0.051 Uiso 1 2 d . . .
C23 C -0.5000(5) 1.1961(5) 0.6445(4) 0.0546(13) Uani 1 2 d . . .
H23 H -0.515(4) 1.133(4) 0.641(3) 0.066 Uiso 1 2 d . . .
C24 C -0.5548(5) 1.3129(5) 0.6006(4) 0.0561(13) Uani 1 2 d . . .
H24 H -0.611(5) 1.335(4) 0.563(3) 0.067 Uiso 1 2 d . . .
C25 C -0.5257(5) 1.4035(5) 0.6205(4) 0.0535(12) Uani 1 2 d . . .
H25 H -0.563(4) 1.485(4) 0.592(3) 0.064 Uiso 1 2 d . . .
C26 C -0.4337(4) 1.3724(4) 0.6810(3) 0.0484(11) Uani 1 2 d . . .
H26 H -0.423(4) 1.434(4) 0.696(3) 0.058 Uiso 1 2 d . . .
O10 O 0.1747(3) 1.0677(3) 0.4112(3) 0.0688(11) Uani 1 2 d . . .
H27 H -0.204(7) 0.918(6) 0.645(4) 0.103 Uiso 1 2 d . . .
H28 H -0.059(6) 0.860(5) 0.598(4) 0.103 Uiso 1 2 d . . .

loop_
_atom_site_aniso_label
_atom_site_aniso_U_11
_atom_site_aniso_U_22
_atom_site_aniso_U_33
_atom_site_aniso_U_23
_atom_site_aniso_U_13
_atom_site_aniso_U_12
P1 0.0412(6) 0.0374(6) 0.0481(7) -0.0078(5) -0.0054(5) -0.0188(5)
P2 0.0321(6) 0.0390(6) 0.0443(6) -0.0119(5) -0.0101(5) -0.0130(5)
P3 0.0785(9) 0.0786(10) 0.0871(11) 0.0042(8) -0.0395(8) -0.0497(8)
O1 0.0449(18) 0.0340(16) 0.087(2) -0.0076(15) -0.0133(17) -0.0174(14)
O2 0.0470(16) 0.0387(16) 0.079(2) 0.0027(15) -0.0198(16) -0.0195(14)
O3 0.0394(16) 0.0489(17) 0.078(2) 0.0057(15) -0.0167(15) -0.0235(14)
O4 0.0327(14) 0.0472(16) 0.0549(17) -0.0159(13) -0.0059(13) -0.0167(13)
O5 0.0298(15) 0.072(2) 0.0534(18) -0.0335(15) -0.0093(14) -0.0146(15)
O6 0.0327(15) 0.085(2) 0.070(2) -0.0488(17) -0.0098(14) -0.0196(15)
O7 0.089(2) 0.082(3) 0.119(3) 0.009(2) -0.039(2) -0.055(2)
O8 0.084(4) 0.108(4) 0.060(3) -0.004(3) -0.026(3) -0.069(3)
O9 0.061(2) 0.066(2) 0.135(3) -0.001(2) -0.030(2) -0.0334(18)
N1 0.050(2) 0.047(2) 0.041(2) 0.0018(16) -0.0157(17) -0.0320(17)
N2 0.0315(17) 0.0406(19) 0.044(2) 0.0023(15) -0.0136(15) -0.0213(15)
N3 0.053(2) 0.0399(19) 0.051(2) 0.0069(16) -0.0269(17) -0.0255(17)
N4 0.043(2) 0.043(2) 0.054(2) -0.0194(17) -0.0193(17) -0.0112(17)
N5 0.0361(19) 0.051(2) 0.053(2) -0.0267(17) -0.0099(16) -0.0115(17)
N6 0.0359(19) 0.050(2) 0.060(2) -0.0273(19) -0.0193(18) -0.0040(17)
C1 0.030(2) 0.038(2) 0.040(2) -0.0108(18) -0.0090(17) -0.0113(18)
C2 0.035(2) 0.032(2) 0.037(2) -0.0065(16) -0.0119(17) -0.0167(17)
C3 0.037(2) 0.056(3) 0.044(3) -0.004(2) -0.010(2) -0.019(2)
C4 0.045(3) 0.058(3) 0.079(4) -0.002(3) -0.025(3) -0.018(2)
C5 0.082(4) 0.060(3) 0.064(3) 0.010(3) -0.042(3) -0.030(3)
C6 0.085(4) 0.077(4) 0.040(3) -0.005(3) -0.014(3) -0.044(3)
C7 0.043(2) 0.047(3) 0.045(3) -0.009(2) -0.007(2) -0.019(2)
C8 0.045(2) 0.049(3) 0.035(2) -0.0001(19) -0.0120(18) -0.028(2)
C9 0.053(3) 0.060(3) 0.051(3) -0.014(2) -0.007(2) -0.034(2)
C10 0.074(4) 0.074(3) 0.059(3) -0.020(3) 0.000(3) -0.046(3)
C11 0.106(4) 0.110(5) 0.048(3) -0.009(3) -0.019(3) -0.082(4)
C12 0.070(3) 0.095(4) 0.060(3) 0.007(3) -0.036(3) -0.050(3)
C13 0.050(3) 0.059(3) 0.052(3) 0.009(2) -0.025(2) -0.027(2)
C14 0.037(2) 0.042(2) 0.044(2) -0.0118(19) -0.0061(19) -0.0169(19)
C15 0.048(2) 0.036(2) 0.039(2) -0.0076(18) -0.0134(19) -0.017(2)
C16 0.054(3) 0.041(3) 0.104(4) -0.009(3) -0.034(3) -0.017(2)
C17 0.056(3) 0.068(4) 0.145(6) -0.012(4) -0.046(4) -0.023(3)
C18 0.065(3) 0.053(3) 0.098(4) -0.008(3) -0.045(3) -0.010(3)
C19 0.097(4) 0.040(3) 0.074(4) 0.006(3) -0.047(3) -0.025(3)
C20 0.072(3) 0.061(3) 0.056(3) 0.005(2) -0.028(3) -0.041(3)
C21 0.031(2) 0.041(2) 0.039(2) -0.0143(18) -0.0059(18) -0.0105(18)
C22 0.036(2) 0.043(2) 0.050(3) -0.014(2) -0.007(2) -0.016(2)
C23 0.042(3) 0.066(3) 0.066(3) -0.028(3) -0.012(2) -0.021(2)
C24 0.040(3) 0.067(3) 0.054(3) -0.018(3) -0.015(2) -0.006(2)
C25 0.048(3) 0.049(3) 0.054(3) -0.011(2) -0.007(2) -0.010(2)
C26 0.045(2) 0.046(3) 0.057(3) -0.016(2) -0.005(2) -0.019(2)
O10 0.048(2) 0.068(2) 0.091(3) -0.014(2) -0.0194(19) -0.0195(17)

loop_
_geom_bond_atom_site_label_1
_geom_bond_atom_site_label_2
_geom_bond_distance
_geom_bond_site_symmetry_2
_geom_bond_publ_flag
P1 O3 1.489(3) . ?
P1 O1 1.522(3) . ?
P1 O2 1.529(3) . ?
P1 H29 1.33(4) . ?
P1 H1 1.88(5) . ?
P2 O4 1.484(3) . ?
P2 O6 1.519(3) . ?
P2 O5 1.545(3) . ?
P2 H30 1.32(3) . ?
P3 H31 1.362(12) . ?
P3 O9 1.477(4) . ?
P3 O7 1.503(4) . ?
P3 O8 1.514(5) . ?
O1 H1 0.62(5) . ?
O5 H5 0.81(4) . ?
O7 H7 0.8200 . ?
O8 H8 0.8200 . ?
N1 C1 1.323(5) . ?
N1 H1A 0.79(4) . ?
N1 H1B 0.85(4) . ?
N2 C1 1.333(5) . ?
N2 C2 1.421(5) . ?
N2 H2 0.84(4) . ?
N3 C1 1.342(5) . ?
N3 C8 1.434(5) . ?
N3 H3 0.91(4) . ?
N4 C14 1.337(5) . ?
N4 C15 1.419(5) . ?
N4 H4 0.96(4) . ?
N5 C14 1.315(5) . ?
N5 C21 1.438(5) . ?
N5 H5 0.88(4) . ?
N6 C14 1.317(5) . ?
N6 H6A 0.82(4) . ?
N6 H6B 0.83(4) . ?
C2 C3 1.369(5) . ?
C2 C7 1.379(5) . ?
C3 C4 1.379(6) . ?
C3 H3 0.93(4) . ?
C4 C5 1.358(7) . ?
C4 H4 0.94(5) . ?
C5 C6 1.378(7) . ?
C5 H5 0.97(5) . ?
C6 C7 1.388(6) . ?
C6 H6 0.93(5) . ?
C7 H7 0.92(4) . ?
C8 C9 1.359(6) . ?
C8 C13 1.369(6) . ?
C9 C10 1.379(6) . ?
C9 H9 0.97(4) . ?
C10 C11 1.381(8) . ?
C10 H10 0.92(5) . ?
C11 C12 1.340(8) . ?
C11 H11 0.79(5) . ?
C12 C13 1.393(7) . ?
C12 H12 0.92(5) . ?
C13 H13 0.90(4) . ?
C15 C20 1.369(6) . ?
C15 C16 1.377(6) . ?
C16 C17 1.391(7) . ?
C16 H16 0.97(5) . ?
C17 C18 1.342(8) . ?
C17 H17 0.78(6) . ?
C18 C19 1.351(7) . ?
C18 H18 0.97(5) . ?
C19 C20 1.378(7) . ?
C19 H19 0.83(5) . ?
C20 H20 0.87(5) . ?
C21 C26 1.368(6) . ?
C21 C22 1.383(6) . ?
C22 C23 1.388(6) . ?
C22 H22 1.00(4) . ?
C23 C24 1.357(7) . ?
C23 H23 0.88(5) . ?
C24 C25 1.380(7) . ?
C24 H24 0.84(5) . ?
C25 C26 1.381(6) . ?
C25 H25 0.94(4) . ?
C26 H26 0.89(4) . ?
